data_4076572
loop_
_publ_author_name
'Fischer, Paul J.'
'Neary, Michelle C.'
'Avena, Laura'
'Sullivan, Kevin P.'
'Hackbarth, Kent C.'

_publ_section_title
;
 Dicarbonyl{[2-(diphenylphosphino)ethyl]cyclopentadienyl} Group VI Metal
 Hydrides, Halides, and Anions: Precursors for Olefin Epoxidation
 Catalysts
;
_journal_issue 6
_journal_name_full Organometallics
_journal_page_first 2437
_journal_paper_doi 10.1021/om300057n
_journal_volume 31
_journal_year 2012
_chemical_formula_moiety 'C21 H18 Cl Mo O2 P'
_chemical_formula_sum 'C21 H18 Cl Mo O2 P'
_chemical_formula_weight 464.71
_chemical_name_common 11167b
_chemical_name_systematic
; 
 ? 
;
_space_group_IT_number 61
_symmetry_cell_setting orthorhombic
_symmetry_space_group_name_Hall '-P 2ac 2ab'
_symmetry_space_group_name_H-M 'P b c a'
_atom_sites_solution_hydrogens geom
_atom_sites_solution_primary direct
_atom_sites_solution_secondary difmap
_audit_creation_method SHELXL-97
_cell_angle_alpha 90.00
_cell_angle_beta 90.00
_cell_angle_gamma 90.00
_cell_formula_units_Z 8
_cell_length_a 14.0313(12)
_cell_length_b 15.0391(13)
_cell_length_c 18.2127(16)
_cell_measurement_reflns_used 2991
_cell_measurement_temperature 123(2)
_cell_measurement_theta_max 27.47
_cell_measurement_theta_min 2.24
_cell_volume 3843.2(6)
_computing_cell_refinement 'Bruker SAINT'
_computing_data_collection 'Bruker APEX2'
_computing_data_reduction 'Bruker SAINT'
_computing_molecular_graphics 'Bruker SHELXTL'
_computing_publication_material 'Bruker SHELXTL'
_computing_structure_refinement 'SHELXL-97 (Sheldrick, 2008)'
_computing_structure_solution 'SHELXS-97 (Sheldrick, 2008)'
_diffrn_ambient_temperature 123(2)
_diffrn_measured_fraction_theta_full 0.998
_diffrn_measured_fraction_theta_max 0.998
_diffrn_measurement_device_type 'Bruker APEX-II CCD'
_diffrn_measurement_method '\f and \w scans'
_diffrn_radiation_monochromator graphite
_diffrn_radiation_source 'sealed tube'
_diffrn_radiation_type MoK\a
_diffrn_radiation_wavelength 0.71073
_diffrn_reflns_av_R_equivalents 0.0376
_diffrn_reflns_av_sigmaI/netI 0.0236
_diffrn_reflns_limit_h_max 18
_diffrn_reflns_limit_h_min 0
_diffrn_reflns_limit_k_max 19
_diffrn_reflns_limit_k_min 0
_diffrn_reflns_limit_l_max 23
_diffrn_reflns_limit_l_min 0
_diffrn_reflns_number 30199
_diffrn_reflns_theta_full 27.48
_diffrn_reflns_theta_max 27.48
_diffrn_reflns_theta_min 2.24
_exptl_absorpt_coefficient_mu 0.917
_exptl_absorpt_correction_T_max 0.9556
_exptl_absorpt_correction_T_min 0.8031
_exptl_absorpt_correction_type multi-scan
_exptl_absorpt_process_details 'SADABS (Sheldrick, 2008/1)'
_exptl_crystal_colour red
_exptl_crystal_density_diffrn 1.606
_exptl_crystal_density_method 'not measured'
_exptl_crystal_description Block
_exptl_crystal_F_000 1872
_exptl_crystal_size_max 0.25
_exptl_crystal_size_mid 0.15
_exptl_crystal_size_min 0.05
_refine_diff_density_max 0.381
_refine_diff_density_min -0.335
_refine_diff_density_rms 0.072
_refine_ls_extinction_method none
_refine_ls_goodness_of_fit_ref 1.018
_refine_ls_hydrogen_treatment constr
_refine_ls_matrix_type full
_refine_ls_number_parameters 235
_refine_ls_number_reflns 4394
_refine_ls_number_restraints 0
_refine_ls_restrained_S_all 1.018
_refine_ls_R_factor_all 0.0348
_refine_ls_R_factor_gt 0.0258
_refine_ls_shift/su_max 0.000
_refine_ls_shift/su_mean 0.000
_refine_ls_structure_factor_coef Fsqd
_refine_ls_weighting_details 'calc w=1/[\s^2^(Fo^2^)+(0.0280P)^2^+3.3376P] where P=(Fo^2^+2Fc^2^)/3'
_refine_ls_weighting_scheme calc
_refine_ls_wR_factor_gt 0.0589
_refine_ls_wR_factor_ref 0.0635
_reflns_number_gt 3647
_reflns_number_total 4394
_reflns_threshold_expression >2sigma(I)
_cod_data_source_file om300057n_si_003.cif
_cod_data_source_block 5
_cod_depositor_comments
;
The following automatic conversions were performed:

'_symmetry_cell_setting' value 'Orthorhombic' changed to
'orthorhombic' according to
/home/saulius/struct/CIF-dictionaries/cif_core.dic dictionary named
'cif_core.dic' version 2.4.1 from
2010-06-29.

'_exptl_absorpt_correction_type' value 'Multi-scan'
changed to 'multi-scan' according to
/home/saulius/struct/CIF-dictionaries/cif_core.dic dictionary named
'cif_core.dic' version 2.4.1 from 2010-06-29.

Automatic conversion script
Id: cif_fix_values 1715 2011-07-08 13:25:40Z adriana 
;
_cod_original_sg_symbol_H-M 'Pbca '
_cod_database_code 4076572

loop_
_symmetry_equiv_pos_as_xyz
'x, y, z'
'-x+1/2, -y, z+1/2'
'-x, y+1/2, -z+1/2'
'x+1/2, -y+1/2, -z'
'-x, -y, -z'
'x-1/2, y, -z-1/2'
'x, -y-1/2, z-1/2'
'-x-1/2, y-1/2, z'

loop_
_atom_site_label
_atom_site_type_symbol
_atom_site_fract_x
_atom_site_fract_y
_atom_site_fract_z
_atom_site_U_iso_or_equiv
_atom_site_adp_type
_atom_site_occupancy
_atom_site_symmetry_multiplicity
_atom_site_calc_flag
_atom_site_refinement_flags
Mo1 Mo 0.118824(12) 0.150948(11) 0.427898(9) 0.01551(6) Uani 1 1 d .
Cl1 Cl -0.04065(4) 0.20136(4) 0.47818(3) 0.02754(13) Uani 1 1 d .
C1 C 0.11786(15) 0.27962(15) 0.40012(12) 0.0223(5) Uani 1 1 d .
O1 O 0.11762(12) 0.35309(10) 0.38731(11) 0.0344(4) Uani 1 1 d .
C2 C 0.02759(15) 0.09603(13) 0.35747(11) 0.0196(4) Uani 1 1 d .
O2 O -0.02637(11) 0.06112(10) 0.32081(8) 0.0265(3) Uani 1 1 d .
C3 C 0.26035(15) 0.08201(13) 0.46667(11) 0.0194(4) Uani 1 1 d .
C4 C 0.24291(16) 0.15369(14) 0.51619(12) 0.0226(5) Uani 1 1 d .
H4A H 0.2829 0.2039 0.5236 0.027 Uiso 1 1 calc R
C5 C 0.15664(17) 0.13702(15) 0.55191(12) 0.0259(5) Uani 1 1 d .
H5A H 0.1271 0.1746 0.5871 0.031 Uiso 1 1 calc R
C6 C 0.12038(16) 0.05337(15) 0.52633(11) 0.0244(5) Uani 1 1 d .
H6A H 0.0627 0.0259 0.5415 0.029 Uiso 1 1 calc R
C7 C 0.18506(15) 0.01958(13) 0.47517(11) 0.0215(4) Uani 1 1 d .
H7A H 0.1797 -0.0357 0.4503 0.026 Uiso 1 1 calc R
C8 C 0.34406(16) 0.07197(15) 0.41642(12) 0.0242(5) Uani 1 1 d .
H8A H 0.3840 0.0215 0.4329 0.029 Uiso 1 1 calc R
H8B H 0.3834 0.1266 0.4180 0.029 Uiso 1 1 calc R
C9 C 0.30976(16) 0.05547(14) 0.33763(11) 0.0226(4) Uani 1 1 d .
H9A H 0.2797 -0.0039 0.3334 0.027 Uiso 1 1 calc R
H9B H 0.3638 0.0587 0.3028 0.027 Uiso 1 1 calc R
P1 P 0.22260(4) 0.14369(3) 0.31855(3) 0.01661(11) Uani 1 1 d .
C10 C 0.30118(15) 0.23627(13) 0.29331(11) 0.0188(4) Uani 1 1 d .
C11 C 0.33826(15) 0.29281(13) 0.34714(12) 0.0211(4) Uani 1 1 d .
H11A H 0.3172 0.2873 0.3965 0.025 Uiso 1 1 calc R
C12 C 0.40546(16) 0.35687(14) 0.32913(13) 0.0239(5) Uani 1 1 d .
H12A H 0.4308 0.3944 0.3662 0.029 Uiso 1 1 calc R
C13 C 0.43575(16) 0.36617(14) 0.25687(13) 0.0251(5) Uani 1 1 d .
H13A H 0.4811 0.4105 0.2444 0.030 Uiso 1 1 calc R
C14 C 0.39955(16) 0.31058(15) 0.20320(12) 0.0255(5) Uani 1 1 d .
H14A H 0.4202 0.3167 0.1538 0.031 Uiso 1 1 calc R
C15 C 0.33330(15) 0.24608(14) 0.22131(12) 0.0219(4) Uani 1 1 d .
H15A H 0.3093 0.2079 0.1841 0.026 Uiso 1 1 calc R
C16 C 0.16926(15) 0.11709(13) 0.23060(11) 0.0184(4) Uani 1 1 d .
C17 C 0.19457(16) 0.04216(14) 0.19053(12) 0.0242(5) Uani 1 1 d .
H17A H 0.2386 0.0005 0.2103 0.029 Uiso 1 1 calc R
C18 C 0.15526(18) 0.02834(16) 0.12149(13) 0.0308(5) Uani 1 1 d .
H18A H 0.1720 -0.0233 0.0944 0.037 Uiso 1 1 calc R
C19 C 0.09237(17) 0.08864(17) 0.09194(12) 0.0287(5) Uani 1 1 d .
H19A H 0.0673 0.0794 0.0441 0.034 Uiso 1 1 calc R
C20 C 0.06551(16) 0.16304(15) 0.13215(12) 0.0248(5) Uani 1 1 d .
H20A H 0.0213 0.2044 0.1123 0.030 Uiso 1 1 calc R
C21 C 0.10343(16) 0.17660(14) 0.20114(12) 0.0220(5) Uani 1 1 d .
H21A H 0.0844 0.2271 0.2289 0.026 Uiso 1 1 calc R

loop_
_atom_site_aniso_label
_atom_site_aniso_U_11
_atom_site_aniso_U_22
_atom_site_aniso_U_33
_atom_site_aniso_U_23
_atom_site_aniso_U_13
_atom_site_aniso_U_12
Mo1 0.01523(10) 0.01819(9) 0.01310(9) 0.00099(6) -0.00010(7) 0.00007(6)
Cl1 0.0222(3) 0.0400(3) 0.0204(3) -0.0004(2) 0.0025(2) 0.0045(2)
C1 0.0163(11) 0.0317(12) 0.0189(10) 0.0001(9) 0.0015(8) 0.0030(9)
O1 0.0326(10) 0.0237(9) 0.0467(11) -0.0004(7) 0.0054(8) 0.0007(7)
C2 0.0188(11) 0.0225(10) 0.0175(10) 0.0050(8) 0.0031(9) 0.0033(8)
O2 0.0256(9) 0.0291(8) 0.0249(8) -0.0015(7) -0.0016(7) -0.0044(7)
C3 0.0186(11) 0.0221(10) 0.0175(10) 0.0036(8) -0.0064(8) 0.0028(8)
C4 0.0251(12) 0.0208(10) 0.0220(11) 0.0018(8) -0.0108(9) -0.0008(8)
C5 0.0295(13) 0.0336(12) 0.0147(10) 0.0007(9) -0.0031(9) 0.0047(10)
C6 0.0235(12) 0.0318(11) 0.0179(10) 0.0097(9) -0.0030(9) -0.0028(9)
C7 0.0230(11) 0.0197(10) 0.0218(11) 0.0038(8) -0.0053(9) 0.0004(8)
C8 0.0195(11) 0.0280(11) 0.0251(11) 0.0037(9) -0.0013(9) 0.0042(9)
C9 0.0227(11) 0.0217(10) 0.0234(11) 0.0022(8) 0.0030(9) 0.0069(9)
P1 0.0164(3) 0.0179(2) 0.0156(3) 0.00100(19) 0.0004(2) 0.0014(2)
C10 0.0169(10) 0.0202(10) 0.0192(10) 0.0020(8) 0.0011(8) 0.0002(8)
C11 0.0203(11) 0.0235(10) 0.0195(10) 0.0009(8) 0.0007(9) 0.0013(8)
C12 0.0216(11) 0.0224(10) 0.0278(12) -0.0026(9) -0.0003(10) 0.0008(8)
C13 0.0220(12) 0.0218(10) 0.0314(12) 0.0031(9) 0.0045(10) -0.0017(9)
C14 0.0258(12) 0.0294(11) 0.0214(11) 0.0037(9) 0.0044(9) 0.0005(9)
C15 0.0222(11) 0.0241(10) 0.0194(11) -0.0004(8) -0.0010(9) -0.0005(9)
C16 0.0173(11) 0.0207(9) 0.0172(10) 0.0012(8) 0.0030(8) -0.0027(8)
C17 0.0252(12) 0.0262(11) 0.0212(11) -0.0022(9) 0.0031(9) 0.0037(9)
C18 0.0338(14) 0.0350(12) 0.0237(12) -0.0106(10) 0.0059(10) 0.0035(10)
C19 0.0262(12) 0.0438(14) 0.0159(10) -0.0037(10) 0.0001(9) -0.0069(10)
C20 0.0185(11) 0.0322(11) 0.0239(11) 0.0030(9) -0.0031(9) -0.0022(9)
C21 0.0235(12) 0.0204(10) 0.0222(11) -0.0016(8) -0.0011(9) -0.0001(8)

loop_
_atom_type_symbol
_atom_type_description
_atom_type_scat_dispersion_real
_atom_type_scat_dispersion_imag
_atom_type_scat_source
C C 0.0033 0.0016 'International Tables Vol C Tables 4.2.6.8 and 6.1.1.4'
H H 0.0000 0.0000 'International Tables Vol C Tables 4.2.6.8 and 6.1.1.4'
O O 0.0106 0.0060 'International Tables Vol C Tables 4.2.6.8 and 6.1.1.4'
P P 0.1023 0.0942 'International Tables Vol C Tables 4.2.6.8 and 6.1.1.4'
Cl Cl 0.1484 0.1585 'International Tables Vol C Tables 4.2.6.8 and 6.1.1.4'
Mo Mo -1.6832 0.6857 'International Tables Vol C Tables 4.2.6.8 and 6.1.1.4'

loop_
_geom_angle_atom_site_label_1
_geom_angle_atom_site_label_2
_geom_angle_atom_site_label_3
_geom_angle
C2 Mo1 C1 103.53(8)
C2 Mo1 C6 103.99(8)
C1 Mo1 C6 143.96(8)
C2 Mo1 C5 137.19(8)
C1 Mo1 C5 109.50(8)
C6 Mo1 C5 35.97(8)
C2 Mo1 C7 98.14(8)
C1 Mo1 C7 155.49(8)
C6 Mo1 C7 34.84(8)
C5 Mo1 C7 58.57(8)
C2 Mo1 C3 123.64(8)
C1 Mo1 C3 120.59(8)
C6 Mo1 C3 58.66(7)
C5 Mo1 C3 58.42(8)
C7 Mo1 C3 35.25(7)
C2 Mo1 C4 156.39(8)
C1 Mo1 C4 99.19(8)
C6 Mo1 C4 58.61(8)
C5 Mo1 C4 34.57(8)
C7 Mo1 C4 58.33(7)
C3 Mo1 C4 35.19(7)
C2 Mo1 P1 80.87(6)
C1 Mo1 P1 80.95(6)
C6 Mo1 P1 126.19(6)
C5 Mo1 P1 130.06(6)
C7 Mo1 P1 91.44(5)
C3 Mo1 P1 74.00(5)
C4 Mo1 P1 96.59(6)
C2 Mo1 Cl1 77.83(6)
C1 Mo1 Cl1 78.23(6)
C6 Mo1 Cl1 85.31(6)
C5 Mo1 Cl1 82.97(6)
C7 Mo1 Cl1 117.97(6)
C3 Mo1 Cl1 140.36(5)
C4 Mo1 Cl1 113.47(6)
P1 Mo1 Cl1 145.625(19)
O1 C1 Mo1 177.3(2)
O2 C2 Mo1 175.58(18)
C7 C3 C4 107.62(19)
C7 C3 C8 125.67(19)
C4 C3 C8 126.69(19)
C7 C3 Mo1 72.30(11)
C4 C3 Mo1 73.23(12)
C8 C3 Mo1 121.61(14)
C5 C4 C3 107.91(19)
C5 C4 Mo1 71.11(12)
C3 C4 Mo1 71.58(11)
C5 C4 H4A 126.0
C3 C4 H4A 126.0
Mo1 C4 H4A 122.9
C4 C5 C6 108.3(2)
C4 C5 Mo1 74.32(12)
C6 C5 Mo1 71.54(12)
C4 C5 H5A 125.9
C6 C5 H5A 125.9
Mo1 C5 H5A 120.1
C7 C6 C5 107.8(2)
C7 C6 Mo1 73.76(12)
C5 C6 Mo1 72.49(12)
C7 C6 H6A 126.1
C5 C6 H6A 126.1
Mo1 C6 H6A 119.5
C6 C7 C3 108.37(19)
C6 C7 Mo1 71.40(12)
C3 C7 Mo1 72.45(11)
C6 C7 H7A 125.8
C3 C7 H7A 125.8
Mo1 C7 H7A 122.0
C3 C8 C9 110.01(18)
C3 C8 H8A 109.7
C9 C8 H8A 109.7
C3 C8 H8B 109.7
C9 C8 H8B 109.7
H8A C8 H8B 108.2
C8 C9 P1 105.61(14)
C8 C9 H9A 110.6
P1 C9 H9A 110.6
C8 C9 H9B 110.6
P1 C9 H9B 110.6
H9A C9 H9B 108.7
C16 P1 C10 101.20(9)
C16 P1 C9 106.41(10)
C10 P1 C9 101.26(10)
C16 P1 Mo1 118.62(7)
C10 P1 Mo1 121.53(7)
C9 P1 Mo1 105.77(7)
C15 C10 C11 118.35(19)
C15 C10 P1 120.68(16)
C11 C10 P1 120.63(16)
C12 C11 C10 120.6(2)
C12 C11 H11A 119.7
C10 C11 H11A 119.7
C11 C12 C13 120.1(2)
C11 C12 H12A 119.9
C13 C12 H12A 119.9
C14 C13 C12 119.7(2)
C14 C13 H13A 120.1
C12 C13 H13A 120.1
C15 C14 C13 120.1(2)
C15 C14 H14A 119.9
C13 C14 H14A 119.9
C14 C15 C10 121.0(2)
C14 C15 H15A 119.5
C10 C15 H15A 119.5
C17 C16 C21 119.2(2)
C17 C16 P1 122.54(17)
C21 C16 P1 118.17(16)
C18 C17 C16 119.7(2)
C18 C17 H17A 120.1
C16 C17 H17A 120.1
C19 C18 C17 120.7(2)
C19 C18 H18A 119.6
C17 C18 H18A 119.6
C18 C19 C20 119.9(2)
C18 C19 H19A 120.0
C20 C19 H19A 120.0
C21 C20 C19 119.6(2)
C21 C20 H20A 120.2
C19 C20 H20A 120.2
C20 C21 C16 120.7(2)
C20 C21 H21A 119.6
C16 C21 H21A 119.6

loop_
_geom_bond_atom_site_label_1
_geom_bond_atom_site_label_2
_geom_bond_distance
Mo1 C2 1.992(2)
Mo1 C1 2.000(2)
Mo1 C6 2.317(2)
Mo1 C5 2.329(2)
Mo1 C7 2.347(2)
Mo1 C3 2.349(2)
Mo1 C4 2.370(2)
Mo1 P1 2.4695(6)
Mo1 Cl1 2.5338(6)
C1 O1 1.129(3)
C2 O2 1.138(2)
C3 C7 1.422(3)
C3 C4 1.427(3)
C3 C8 1.497(3)
C4 C5 1.397(3)
C4 H4A 0.9500
C5 C6 1.435(3)
C5 H5A 0.9500
C6 C7 1.397(3)
C6 H6A 0.9500
C7 H7A 0.9500
C8 C9 1.534(3)
C8 H8A 0.9900
C8 H8B 0.9900
C9 P1 1.838(2)
C9 H9A 0.9900
C9 H9B 0.9900
P1 C16 1.813(2)
P1 C10 1.835(2)
C10 C15 1.394(3)
C10 C11 1.398(3)
C11 C12 1.387(3)
C11 H11A 0.9500
C12 C13 1.390(3)
C12 H12A 0.9500
C13 C14 1.383(3)
C13 H13A 0.9500
C14 C15 1.383(3)
C14 H14A 0.9500
C15 H15A 0.9500
C16 C17 1.389(3)
C16 C21 1.394(3)
C17 C18 1.389(3)
C17 H17A 0.9500
C18 C19 1.375(3)
C18 H18A 0.9500
C19 C20 1.389(3)
C19 H19A 0.9500
C20 C21 1.380(3)
C20 H20A 0.9500
C21 H21A 0.9500

loop_
_geom_torsion_atom_site_label_1
_geom_torsion_atom_site_label_2
_geom_torsion_atom_site_label_3
_geom_torsion_atom_site_label_4
_geom_torsion
C2 Mo1 C1 O1 143(4)
C6 Mo1 C1 O1 4(4)
C5 Mo1 C1 O1 -9(4)
C7 Mo1 C1 O1 -65(4)
C3 Mo1 C1 O1 -73(4)
C4 Mo1 C1 O1 -43(4)
P1 Mo1 C1 O1 -139(4)
Cl1 Mo1 C1 O1 69(4)
C1 Mo1 C2 O2 -143(2)
C6 Mo1 C2 O2 13(2)
C5 Mo1 C2 O2 -3(2)
C7 Mo1 C2 O2 48(2)
C3 Mo1 C2 O2 75(2)
C4 Mo1 C2 O2 53(2)
P1 Mo1 C2 O2 138(2)
Cl1 Mo1 C2 O2 -69(2)
C2 Mo1 C3 C7 -49.70(15)
C1 Mo1 C3 C7 174.26(12)
C6 Mo1 C3 C7 36.55(12)
C5 Mo1 C3 C7 79.00(14)
C4 Mo1 C3 C7 115.34(18)
P1 Mo1 C3 C7 -116.80(12)
Cl1 Mo1 C3 C7 64.27(15)
C2 Mo1 C3 C4 -165.04(12)
C1 Mo1 C3 C4 58.93(15)
C6 Mo1 C3 C4 -78.78(13)
C5 Mo1 C3 C4 -36.34(12)
C7 Mo1 C3 C4 -115.34(18)
P1 Mo1 C3 C4 127.86(12)
Cl1 Mo1 C3 C4 -51.07(15)
C2 Mo1 C3 C8 71.79(18)
C1 Mo1 C3 C8 -64.25(19)
C6 Mo1 C3 C8 158.04(19)
C5 Mo1 C3 C8 -159.5(2)
C7 Mo1 C3 C8 121.5(2)
C4 Mo1 C3 C8 -123.2(2)
P1 Mo1 C3 C8 4.68(15)
Cl1 Mo1 C3 C8 -174.24(12)
C7 C3 C4 C5 -2.4(2)
C8 C3 C4 C5 179.49(19)
Mo1 C3 C4 C5 62.21(15)
C7 C3 C4 Mo1 -64.61(14)
C8 C3 C4 Mo1 117.3(2)
C2 Mo1 C4 C5 -84.7(2)
C1 Mo1 C4 C5 111.17(14)
C6 Mo1 C4 C5 -38.23(13)
C7 Mo1 C4 C5 -79.36(14)
C3 Mo1 C4 C5 -117.16(18)
P1 Mo1 C4 C5 -166.98(12)
Cl1 Mo1 C4 C5 30.09(14)
C2 Mo1 C4 C3 32.4(3)
C1 Mo1 C4 C3 -131.67(13)
C6 Mo1 C4 C3 78.93(13)
C5 Mo1 C4 C3 117.16(18)
C7 Mo1 C4 C3 37.80(12)
P1 Mo1 C4 C3 -49.82(12)
Cl1 Mo1 C4 C3 147.25(11)
C3 C4 C5 C6 1.4(2)
Mo1 C4 C5 C6 63.96(15)
C3 C4 C5 Mo1 -62.51(14)
C2 Mo1 C5 C4 144.06(13)
C1 Mo1 C5 C4 -77.57(14)
C6 Mo1 C5 C4 115.91(19)
C7 Mo1 C5 C4 78.61(14)
C3 Mo1 C5 C4 37.01(12)
P1 Mo1 C5 C4 17.01(16)
Cl1 Mo1 C5 C4 -152.40(13)
C2 Mo1 C5 C6 28.15(19)
C1 Mo1 C5 C6 166.52(13)
C7 Mo1 C5 C6 -37.30(13)
C3 Mo1 C5 C6 -78.91(14)
C4 Mo1 C5 C6 -115.91(19)
P1 Mo1 C5 C6 -98.91(13)
Cl1 Mo1 C5 C6 91.69(13)
C4 C5 C6 C7 0.1(2)
Mo1 C5 C6 C7 65.85(14)
C4 C5 C6 Mo1 -65.78(15)
C2 Mo1 C6 C7 84.13(14)
C1 Mo1 C6 C7 -137.10(15)
C5 Mo1 C6 C7 -115.17(19)
C3 Mo1 C6 C7 -36.99(12)
C4 Mo1 C6 C7 -78.46(14)
P1 Mo1 C6 C7 -4.70(15)
Cl1 Mo1 C6 C7 160.33(12)
C2 Mo1 C6 C5 -160.70(14)
C1 Mo1 C6 C5 -21.9(2)
C7 Mo1 C6 C5 115.17(19)
C3 Mo1 C6 C5 78.18(14)
C4 Mo1 C6 C5 36.71(13)
P1 Mo1 C6 C5 110.46(13)
Cl1 Mo1 C6 C5 -84.50(13)
C5 C6 C7 C3 -1.6(2)
Mo1 C6 C7 C3 63.44(14)
C5 C6 C7 Mo1 -65.01(15)
C4 C3 C7 C6 2.5(2)
C8 C3 C7 C6 -179.41(19)
Mo1 C3 C7 C6 -62.77(14)
C4 C3 C7 Mo1 65.22(14)
C8 C3 C7 Mo1 -116.6(2)
C2 Mo1 C7 C6 -102.82(14)
C1 Mo1 C7 C6 105.1(2)
C5 Mo1 C7 C6 38.54(13)
C3 Mo1 C7 C6 117.08(18)
C4 Mo1 C7 C6 79.35(14)
P1 Mo1 C7 C6 176.20(12)
Cl1 Mo1 C7 C6 -22.32(14)
C2 Mo1 C7 C3 140.10(13)
C1 Mo1 C7 C3 -12.0(3)
C6 Mo1 C7 C3 -117.08(18)
C5 Mo1 C7 C3 -78.54(14)
C4 Mo1 C7 C3 -37.74(12)
P1 Mo1 C7 C3 59.12(12)
Cl1 Mo1 C7 C3 -139.40(11)
C7 C3 C8 C9 55.0(3)
C4 C3 C8 C9 -127.2(2)
Mo1 C3 C8 C9 -35.1(2)
C3 C8 C9 P1 50.8(2)
C8 C9 P1 C16 -172.50(14)
C8 C9 P1 C10 82.12(16)
C8 C9 P1 Mo1 -45.49(15)
C2 Mo1 P1 C16 11.26(9)
C1 Mo1 P1 C16 -94.14(10)
C6 Mo1 P1 C16 111.97(10)
C5 Mo1 P1 C16 157.94(10)
C7 Mo1 P1 C16 109.28(9)
C3 Mo1 P1 C16 140.30(9)
C4 Mo1 P1 C16 167.56(9)
Cl1 Mo1 P1 C16 -40.91(9)
C2 Mo1 P1 C10 137.73(10)
C1 Mo1 P1 C10 32.33(10)
C6 Mo1 P1 C10 -121.56(10)
C5 Mo1 P1 C10 -75.59(11)
C7 Mo1 P1 C10 -124.25(9)
C3 Mo1 P1 C10 -93.23(9)
C4 Mo1 P1 C10 -65.97(9)
Cl1 Mo1 P1 C10 85.55(9)
C2 Mo1 P1 C9 -107.99(10)
C1 Mo1 P1 C9 146.62(10)
C6 Mo1 P1 C9 -7.28(11)
C5 Mo1 P1 C9 38.69(11)
C7 Mo1 P1 C9 -9.97(9)
C3 Mo1 P1 C9 21.05(9)
C4 Mo1 P1 C9 48.31(9)
Cl1 Mo1 P1 C9 -160.16(8)
C16 P1 C10 C15 -23.57(19)
C9 P1 C10 C15 85.89(18)
Mo1 P1 C10 C15 -157.54(14)
C16 P1 C10 C11 163.30(17)
C9 P1 C10 C11 -87.24(18)
Mo1 P1 C10 C11 29.3(2)
C15 C10 C11 C12 -0.1(3)
P1 C10 C11 C12 173.16(16)
C10 C11 C12 C13 0.8(3)
C11 C12 C13 C14 -0.8(3)
C12 C13 C14 C15 0.1(3)
C13 C14 C15 C10 0.6(3)
C11 C10 C15 C14 -0.6(3)
P1 C10 C15 C14 -173.86(17)
C10 P1 C16 C17 105.86(19)
C9 P1 C16 C17 0.4(2)
Mo1 P1 C16 C17 -118.47(17)
C10 P1 C16 C21 -71.30(18)
C9 P1 C16 C21 -176.72(17)
Mo1 P1 C16 C21 64.37(18)
C21 C16 C17 C18 1.0(3)
P1 C16 C17 C18 -176.13(17)
C16 C17 C18 C19 0.8(4)
C17 C18 C19 C20 -1.8(4)
C18 C19 C20 C21 1.0(3)
C19 C20 C21 C16 0.8(3)
C17 C16 C21 C20 -1.8(3)
P1 C16 C21 C20 175.46(17)
